data_2009993
loop_
_publ_author_name
'M\"uller, Gerhard'
'Lutz, Martin'
'Lachmann, Joachim'

_publ_section_title
;
 2-Acetyl-1,8-dihydroxy-3,6-dimethylnaphthalene
;
_journal_issue 8
_journal_name_full 'Acta Crystallographica Section C'
_journal_page_first 1318
_journal_page_last 1320
_journal_paper_doi 10.1107/S0108270194001435
_journal_volume 50
_journal_year 1994
_chemical_formula_sum 'C14 H14 O3'
_chemical_formula_weight 230.25
_chemical_melting_point 454.15
_chemical_name_systematic
;
 2-Acetyl-1,8-dihydroxy-3,6-dimethylnaphthalene
;
_space_group_IT_number 2
_symmetry_cell_setting triclinic
_symmetry_space_group_name_Hall '-P 1'
_symmetry_space_group_name_H-M 'P -1'
_audit_creation_method SHELXL
_cell_angle_alpha 88.770(10)
_cell_angle_beta 73.900(10)
_cell_angle_gamma 76.200(10)
_cell_formula_units_Z 2
_cell_length_a 7.2690(10)
_cell_length_b 7.5170(10)
_cell_length_c 10.7000(10)
_cell_measurement_reflns_used 25
_cell_measurement_temperature 215(2)
_cell_measurement_theta_max 21.67
_cell_measurement_theta_min 15.55
_cell_volume 544.89(12)
_computing_cell_refinement 'Enraf-Nonius CAD4'
_computing_data_collection 'Enraf-Nonius CAD4'
_computing_data_reduction 'MolEN (Fair, 1990)'
_computing_molecular_graphics 'ORTEPII (Johnson, 1976); SCHAKAL92 (Keller,1992)'
_computing_publication_material 'SHELXL93 (Sheldrick, 1993)'
_computing_structure_refinement 'SHELXL93 (Sheldrick, 1993)'
_computing_structure_solution 'SHELXS86 (Sheldrick, 1985)'
_diffrn_ambient_temperature 215(2)
_diffrn_measurement_device 'Enraf-Nonius CAD4 4-circle'
_diffrn_measurement_method '\w/2\q scans'
_diffrn_radiation_monochromator graphite
_diffrn_radiation_source 'fine-focus sealed tube'
_diffrn_radiation_type MoK\a
_diffrn_radiation_wavelength 0.71069
_diffrn_reflns_av_R_equivalents 0.0145
_diffrn_reflns_av_sigmaI/netI 0.0179
_diffrn_reflns_limit_h_max 9
_diffrn_reflns_limit_h_min -9
_diffrn_reflns_limit_k_max 9
_diffrn_reflns_limit_k_min -9
_diffrn_reflns_limit_l_max 13
_diffrn_reflns_limit_l_min -13
_diffrn_reflns_number 4992
_diffrn_reflns_theta_max 27.44
_diffrn_reflns_theta_min 1.98
_diffrn_standards_decay_% 0.3
_diffrn_standards_interval_time 60
_diffrn_standards_number 3
_exptl_absorpt_coefficient_mu 0.098
_exptl_absorpt_correction_T_max 1.00
_exptl_absorpt_correction_T_min 0.93
_exptl_absorpt_correction_type empirical
_exptl_crystal_colour yellow
_exptl_crystal_density_diffrn 1.403
_exptl_crystal_description plate
_exptl_crystal_F_000 244
_exptl_crystal_size_max 0.3
_exptl_crystal_size_mid 0.3
_exptl_crystal_size_min 0.1
_refine_diff_density_max 0.248
_refine_diff_density_min -0.290
_refine_ls_extinction_method none
_refine_ls_goodness_of_fit_all 1.040
_refine_ls_goodness_of_fit_obs 1.081
_refine_ls_hydrogen_treatment refall
_refine_ls_matrix_type full
_refine_ls_number_parameters 210
_refine_ls_number_reflns 2494
_refine_ls_number_restraints 0
_refine_ls_restrained_S_all 1.040
_refine_ls_restrained_S_obs 1.081
_refine_ls_R_factor_all 0.0630
_refine_ls_R_factor_obs 0.0431
_refine_ls_shift/esd_max 0.105
_refine_ls_shift/esd_mean 0.012
_refine_ls_structure_factor_coef Fsqd
_refine_ls_weighting_details 'w=1/[\s^2^(Fo^2^)+(0.0924P)^2^ +0.0697P] where P=(Fo^2^ + 2F~c~^2^)/3'
_refine_ls_weighting_scheme calc
_refine_ls_wR_factor_all 0.1446
_refine_ls_wR_factor_obs 0.1277
_reflns_number_observed 1851
_reflns_number_total 2494
_reflns_observed_criterion >2sigma(I)
_cod_data_source_file se1049.cif
_cod_data_source_block k11
_cod_depositor_comments
;
The following automatic conversions were performed:

'_chemical_melting_point' value '181_C' was changed to '454.15' - it
was converted from degrees Celsius(C) to Kelvins(K).

Automatic conversion script
Id: cif_fix_values 1646 2011-03-28 12:23:43Z adriana 

The following automatic conversions were performed:

'_chemical_melting_point' value '181_C' was changed to '454.15' - it
was converted from degrees Celsius(C) to Kelvins(K).

Automatic conversion script
Id: cif_fix_values 1715 2011-07-08 13:25:40Z adriana 

The following automatic conversions were performed:

'_refine_ls_weighting_scheme' value ' calc
w=1/[\s^2^(Fo^2^)+(0.0924P)^2^ +0.0697P] where P=(Fo^2^ +
2F~c~^2^)/3' was changed to 'calc'. New tag
'_refine_ls_weighting_details' was created. The value of the new tag
was set to 'w=1/[\s^2^(Fo^2^)+(0.0924P)^2^ +0.0697P] where P=(Fo^2^ +
2F~c~^2^)/3'.

Automatic conversion script
Id: cif_fix_values 3143 2015-03-26 13:38:13Z robertas 
;
_cod_original_cell_volume 544.90(10)
_cod_original_sg_symbol_H-M 'P -1 '
_cod_database_code 2009993

loop_
_symmetry_equiv_pos_as_xyz
'x, y, z'
'-x, -y, -z'

loop_
_atom_site_aniso_label
_atom_site_aniso_U_11
_atom_site_aniso_U_22
_atom_site_aniso_U_33
_atom_site_aniso_U_12
_atom_site_aniso_U_13
_atom_site_aniso_U_23
O1 0.0410(6) 0.0278(5) 0.0346(5) -0.0112(4) -0.0055(4) 0.0101(4)
O2 0.0394(6) 0.0184(5) 0.0349(5) -0.0050(4) -0.0058(4) 0.0045(4)
O3 0.0429(6) 0.0242(5) 0.0410(6) -0.0022(4) -0.0034(4) -0.0026(4)
C1 0.0225(6) 0.0189(5) 0.0294(6) -0.0056(4) -0.0094(5) 0.0034(4)
C2 0.0205(6) 0.0219(6) 0.0268(6) -0.0050(4) -0.0075(5) 0.0019(4)
C3 0.0216(6) 0.0235(6) 0.0286(6) -0.0075(4) -0.0093(4) 0.0054(4)
C4 0.0261(6) 0.0190(5) 0.0316(6) -0.0056(4) -0.0094(5) 0.0048(4)
C5 0.0271(6) 0.0242(6) 0.0325(7) -0.0024(5) -0.0092(5) -0.0016(5)
C6 0.0247(6) 0.0359(7) 0.0292(6) -0.0031(5) -0.0074(5) -0.0040(5)
C7 0.0255(6) 0.0374(7) 0.0274(6) -0.0087(5) -0.0061(5) 0.0041(5)
C8 0.0246(6) 0.0272(6) 0.0286(6) -0.0091(5) -0.0094(5) 0.0061(5)
C9 0.0212(6) 0.0226(6) 0.0255(6) -0.0063(5) -0.0086(5) 0.0030(4)
C10 0.0216(6) 0.0222(6) 0.0281(6) -0.0047(4) -0.0085(4) 0.0015(4)
C11 0.0239(6) 0.0267(6) 0.0317(6) -0.0047(5) -0.0085(5) -0.0006(5)
C12 0.0354(8) 0.0396(8) 0.0306(7) -0.0051(6) -0.0012(6) -0.0034(6)
C13 0.0329(7) 0.0287(7) 0.0322(7) -0.0096(5) -0.0051(5) 0.0092(5)
C14 0.0443(9) 0.0461(9) 0.0342(8) -0.0006(7) -0.0040(6) -0.0094(6)

loop_
_atom_site_label
_atom_site_fract_x
_atom_site_fract_y
_atom_site_fract_z
_atom_site_U_iso_or_equiv
_atom_site_thermal_displace_type
_atom_site_calc_flag
_atom_site_refinement_flags
_atom_site_occupancy
_atom_site_disorder_group
_atom_site_type_symbol
O1 0.08420(15) 0.22690(13) 0.26192(10) 0.0352(3) Uani d . 1 . O
O2 0.31151(14) 0.17657(11) 0.02530(9) 0.0323(3) Uani d . 1 . O
O3 0.5229(2) 0.12292(12) -0.19287(10) 0.0388(3) Uani d . 1 . O
C1 0.2776(2) 0.3567(2) 0.00836(11) 0.0231(3) Uani d . 1 . C
C2 0.3658(2) 0.4263(2) -0.11163(11) 0.0230(3) Uani d . 1 . C
C3 0.3241(2) 0.6231(2) -0.12258(12) 0.0238(3) Uani d . 1 . C
C4 0.2046(2) 0.7333(2) -0.01798(12) 0.0254(3) Uani d . 1 . C
C5 -0.0055(2) 0.7866(2) 0.20885(12) 0.0284(3) Uani d . 1 . C
C6 -0.0904(2) 0.7207(2) 0.32626(12) 0.0306(3) Uani d . 1 . C
C7 -0.0583(2) 0.5307(2) 0.33980(12) 0.0302(3) Uani d . 1 . C
C8 0.0594(2) 0.4079(2) 0.23872(12) 0.0259(3) Uani d . 1 . C
C9 0.1503(2) 0.47396(15) 0.11669(11) 0.0226(3) Uani d . 1 . C
C10 0.1150(2) 0.6657(2) 0.10301(11) 0.0238(3) Uani d . 1 . C
C11 0.4930(2) 0.2910(2) -0.21394(12) 0.0275(3) Uani d . 1 . C
C12 0.5968(2) 0.3349(2) -0.34810(14) 0.0375(3) Uani d . 1 . C
C13 0.4053(2) 0.7178(2) -0.24392(13) 0.0318(3) Uani d . 1 . C
C14 -0.2129(3) 0.8508(2) 0.4403(2) 0.0446(4) Uani d . 1 . C
H1O 0.172(3) 0.163(3) 0.188(2) 0.074(7) Uiso d . 1 . H
H2O 0.410(4) 0.120(3) -0.066(3) 0.085(7) Uiso d . 1 . H
H4 0.180(2) 0.864(2) -0.0223(15) 0.033(4) Uiso d . 1 . H
H5 -0.023(2) 0.916(2) 0.1983(16) 0.041(4) Uiso d . 1 . H
H7 -0.114(3) 0.482(2) 0.4239(18) 0.049(5) Uiso d . 1 . H
H121 0.503(3) 0.406(2) -0.3927(16) 0.046(5) Uiso d . 1 . H
H122 0.667(3) 0.224(3) -0.3996(18) 0.052(5) Uiso d . 1 . H
H123 0.696(3) 0.408(2) -0.3454(17) 0.049(5) Uiso d . 1 . H
H131 0.360(3) 0.688(2) -0.3167(17) 0.046(5) Uiso d . 1 . H
H132 0.554(3) 0.684(2) -0.2765(16) 0.042(4) Uiso d . 1 . H
H133 0.360(2) 0.850(2) -0.2250(15) 0.039(4) Uiso d . 1 . H
H141 -0.172(4) 0.827(4) 0.518(3) 0.111(9) Uiso d . 1 . H
H142 -0.198(4) 0.966(4) 0.426(3) 0.113(10) Uiso d . 1 . H
H143 -0.348(5) 0.853(4) 0.462(3) 0.118(10) Uiso d . 1 . H

loop_
_atom_type_symbol
_atom_type_description
_atom_type_scat_dispersion_real
_atom_type_scat_dispersion_imag
_atom_type_scat_source
C C 0.0033 0.0016 'International Tables Vol C Tables 4.2.6.8 and 6.1.1.4'
H H 0.0000 0.0000 'International Tables Vol C Tables 4.2.6.8 and 6.1.1.4'
O O 0.0106 0.0060 'International Tables Vol C Tables 4.2.6.8 and 6.1.1.4'

loop_
_geom_angle_atom_site_label_1
_geom_angle_atom_site_label_2
_geom_angle_atom_site_label_3
_geom_angle
_geom_angle_publ_flag
C8 O1 H1O 107.0(14) ?
C1 O2 H2O 102.9(13) ?
C11 O3 H2O 103.2(10) ?
O2 C1 C2 121.03(10) yes
O2 C1 C9 116.77(11) yes
C2 C1 C9 122.20(11) yes
C1 C2 C3 118.02(10) yes
C1 C2 C11 116.41(11) yes
C3 C2 C11 125.57(11) yes
C4 C3 C2 119.18(11) yes
C4 C3 C13 116.51(11) yes
C2 C3 C13 124.31(11) yes
C3 C4 C10 123.46(11) yes
C3 C4 H4 120.3(9) ?
C10 C4 H4 116.2(9) ?
C6 C5 C10 120.87(12) yes
C6 C5 H5 120.5(10) ?
C10 C5 H5 118.6(10) ?
C5 C6 C7 119.32(11) yes
C5 C6 C14 120.52(13) yes
C7 C6 C14 120.15(13) yes
C8 C7 C6 121.55(12) yes
C8 C7 H7 118.2(10) ?
C6 C7 H7 120.2(10) ?
O1 C8 C7 117.20(11) yes
O1 C8 C9 122.94(11) yes
C7 C8 C9 119.86(11) yes
C10 C9 C1 118.21(11) yes
C10 C9 C8 118.33(11) yes
C1 C9 C8 123.45(11) yes
C5 C10 C9 120.06(11) yes
C5 C10 C4 121.02(11) yes
C9 C10 C4 118.92(10) yes
O3 C11 C2 120.31(11) yes
O3 C11 C12 114.71(11) yes
C2 C11 C12 124.98(11) yes
C11 C12 H121 111.5(10) ?
C11 C12 H122 110.2(11) ?
H121 C12 H122 107.6(15) ?
C11 C12 H123 110.9(10) ?
H121 C12 H123 108.7(14) ?
H122 C12 H123 107.7(15) ?
C3 C13 H131 112.0(10) ?
C3 C13 H132 113.8(9) ?
H131 C13 H132 105.6(13) ?
C3 C13 H133 108.2(9) ?
H131 C13 H133 108.4(13) ?
H132 C13 H133 108.7(13) ?
C6 C14 H141 114.2(16) ?
C6 C14 H142 112.(2) ?
H141 C14 H142 101.(2) ?
C6 C14 H143 113.1(17) ?
H141 C14 H143 107.(2) ?
H142 C14 H143 109.(2) ?

loop_
_geom_bond_atom_site_label_1
_geom_bond_atom_site_label_2
_geom_bond_site_symmetry_2
_geom_bond_distance
_geom_bond_publ_flag
O1 C8 . 1.3560(15) yes
O1 H1O . 0.92(2) ?
O2 C1 . 1.3352(14) yes
O2 H2O . 1.07(2) ?
O3 C11 . 1.256(2) yes
O3 H2O . 1.38(3) ?
C1 C2 . 1.417(2) yes
C1 C9 . 1.427(2) yes
C2 C3 . 1.446(2) yes
C2 C11 . 1.458(2) yes
C3 C4 . 1.361(2) yes
C3 C13 . 1.509(2) yes
C4 C10 . 1.421(2) yes
C4 H4 . 0.96(2) ?
C5 C6 . 1.376(2) yes
C5 C10 . 1.411(2) yes
C5 H5 . 0.96(2) ?
C6 C7 . 1.402(2) yes
C6 C14 . 1.507(2) yes
C7 C8 . 1.381(2) yes
C7 H7 . 0.98(2) ?
C8 C9 . 1.428(2) yes
C9 C10 . 1.414(2) yes
C11 C12 . 1.496(2) yes
C12 H121 . 0.99(2) ?
C12 H122 . 0.96(2) ?
C12 H123 . 1.01(2) ?
C13 H131 . 0.98(2) ?
C13 H132 . 1.01(2) ?
C13 H133 . 0.97(2) ?
C14 H141 . 0.96(3) ?
C14 H142 . 0.90(3) ?
C14 H143 . 0.94(3) ?

loop_
_cod_related_entry_id
_cod_related_entry_database
_cod_related_entry_code
1 ChemSpider 250158
